data_7245388
loop_
_publ_author_name
'Ashebr, Tesfay'
'Li, Xiao-Lei'
'Zhao, Chen'
'Yang, Qianqian'
'Tang, Jinkui'

_publ_section_title
;
 Bis-pyrazolone-based dysprosium(III) complexes: zero-field
 single-molecule magnet behavior in the [2 \\times 2] grid DyIII4 cluster
;
_journal_name_full CrystEngComm
_journal_paper_doi 10.1039/D2CE01067D
_journal_year 2022
_chemical_formula_moiety 'C100 H100 Dy4 N34 O14, 2(C H4 O)'
_chemical_formula_sum 'C102 H108 Dy4 N34 O16'
_chemical_formula_weight 2716.22
_space_group_crystal_system monoclinic
_space_group_IT_number 15
_space_group_name_Hall '-C 2yc'
_space_group_name_H-M_alt 'C 1 2/c 1'
_atom_sites_solution_hydrogens mixed
_audit_creation_date 2021-12-03
_audit_creation_method
;
Olex2 1.3
(compiled 2020.11.12 svn.r5f609507 for OlexSys, GUI svn.r6272)
;
_audit_update_record
;
2022-06-22 deposited with the CCDC.	2022-08-29 downloaded from the CCDC.
;
_cell_angle_alpha 90
_cell_angle_beta 116.894(3)
_cell_angle_gamma 90
_cell_formula_units_Z 4
_cell_length_a 19.8689(16)
_cell_length_b 31.487(3)
_cell_length_c 21.8015(16)
_cell_measurement_reflns_used 9783
_cell_measurement_temperature 300.0
_cell_measurement_theta_max 28.60
_cell_measurement_theta_min 2.26
_cell_volume 12164.1(18)
_computing_molecular_graphics 'Olex2 1.3 (Dolomanov et al., 2009)'
_computing_publication_material 'Olex2 1.3 (Dolomanov et al., 2009)'
_computing_structure_refinement 'SHELXL 2018/3 (Sheldrick, 2015)'
_computing_structure_solution 'SHELXT 2018/2 (Sheldrick, 2018)'
_diffrn_ambient_temperature 300.0
_diffrn_measured_fraction_theta_full 0.999
_diffrn_measured_fraction_theta_max 0.976
_diffrn_measurement_device_type 'CCD area detector'
_diffrn_measurement_method 'phi and omega scans'
_diffrn_radiation_monochromator graphite
_diffrn_radiation_type MoK\a
_diffrn_radiation_wavelength 0.71073
_diffrn_reflns_av_R_equivalents 0.0625
_diffrn_reflns_av_unetI/netI 0.0502
_diffrn_reflns_Laue_measured_fraction_full 0.999
_diffrn_reflns_Laue_measured_fraction_max 0.976
_diffrn_reflns_limit_h_max 26
_diffrn_reflns_limit_h_min -27
_diffrn_reflns_limit_k_max 43
_diffrn_reflns_limit_k_min -42
_diffrn_reflns_limit_l_max 29
_diffrn_reflns_limit_l_min -29
_diffrn_reflns_number 116732
_diffrn_reflns_point_group_measured_fraction_full 0.999
_diffrn_reflns_point_group_measured_fraction_max 0.976
_diffrn_reflns_theta_full 25.242
_diffrn_reflns_theta_max 29.384
_diffrn_reflns_theta_min 1.981
_diffrn_source_current 1.4
_diffrn_source_power 0.07
_diffrn_source_voltage 50.0
_exptl_absorpt_coefficient_mu 2.500
_exptl_absorpt_correction_T_max 0.7459
_exptl_absorpt_correction_T_min 0.6217
_exptl_absorpt_correction_type multi-scan
_exptl_absorpt_process_details
;
SADABS-2016/2 (Bruker,2016/2) was used for absorption correction.
wR2(int) was 0.0836 before and 0.0627 after correction.
The Ratio of minimum to maximum transmission is 0.8335.
The \l/2 correction factor is Not present.
;
_exptl_crystal_colour yellow
_exptl_crystal_colour_primary yellow
_exptl_crystal_density_diffrn 1.483
_exptl_crystal_description block
_exptl_crystal_F_000 5400
_exptl_crystal_size_max 0.024
_exptl_crystal_size_mid 0.022
_exptl_crystal_size_min 0.02
_refine_diff_density_max 4.055
_refine_diff_density_min -4.122
_refine_diff_density_rms 0.306
_refine_ls_extinction_method none
_refine_ls_goodness_of_fit_ref 1.050
_refine_ls_hydrogen_treatment constr
_refine_ls_matrix_type full
_refine_ls_number_parameters 645
_refine_ls_number_reflns 16372
_refine_ls_number_restraints 795
_refine_ls_restrained_S_all 1.027
_refine_ls_R_factor_all 0.2100
_refine_ls_R_factor_gt 0.1410
_refine_ls_shift/su_max 0.001
_refine_ls_shift/su_mean 0.000
_refine_ls_structure_factor_coef Fsqd
_refine_ls_weighting_details 'w=1/[\s^2^(Fo^2^)+(0.1307P)^2^+1146.8345P] where P=(Fo^2^+2Fc^2^)/3'
_refine_ls_weighting_scheme calc
_refine_ls_wR_factor_gt 0.3459
_refine_ls_wR_factor_ref 0.4093
_reflns_Friedel_coverage 0.000
_reflns_number_gt 9324
_reflns_number_total 16372
_reflns_threshold_expression 'I > 2\s(I)'
_cod_data_source_file d2ce01067d2.cif
_cod_data_source_block lix_sq
_cod_original_cell_volume 12164.2(17)
_cod_database_code 7245388
_shelx_shelxl_version_number 2018/3
_shelx_space_group_comment
;
The symmetry employed for this shelxl refinement is uniquely defined
by the following loop, which should always be used as a source of
symmetry information in preference to the above space-group names.
They are only intended as comments.
;
_shelx_estimated_absorpt_t_max 0.952
_shelx_estimated_absorpt_t_min 0.942
_olex2_refinement_description
;
1. Uiso/Uaniso restraints and constraints
C3 \\sim C11 \\sim C23 \\sim C45 \\sim C47 \\sim C49: within 3.8A with sigma of
0.01 and sigma for terminal atoms of 0.02 within 3.8A
2. Rigid body (RIGU) restrains
 Dy1, Dy2, O1, O2, O3, O9, O5, O6, O7, N1, N2, N3, O4, N5, N6, N7, N8, N9, N10,
  N11, N12, N13, N14, N15, N16, N17, C1, C2, C3, C4, C5, C6, C7, C8, C9, C10,
 C11, C12, C13, C14, C15, C16, C17, C18, C19, C20, C21, C22, C23, C24, C26, C27,
  C28, C29, C30, C31, C32, C33, C34, C35, C36, C37, C38, C39, C40, C41, C42,
 C43, C44, C45, C46, C47, C48, C49, C50, C51
 with sigma for 1-2 distances of 0.001 and sigma for 1-3 distances of 0.001
3.a Everything fixed:
 O2, H2, O7, H7, O8, H8
3.b Riding coordinates:
 C15(H15A,H15B,H15C), C31(H31A,H31B,H31C), C38(H38A,H38B,H38C), C42(H42A,H42B,
 H42C)
3.c Aromatic/amide H refined with riding coordinates:
 N5(H5), N6(H6), N14(H14), N15(H15), C2(H2A), C11(H11), C45(H45), C23(H23),
 C47(H47), C49(H49), C22(H22), C27(H27), C33(H33), C35(H35), C19(H19), C39(H39),
  C5(H5A), C41(H41), C21(H21), C44(H44), C46(H46), C48(H48), C51(H51), C13(H13)
3.d Fitted hexagon refined as free rotating group:
 C11(C45,C23,C47,C3,C49), C37(C19,C39,C5,C41,C21), C44(C46,C48,C50,C51,C13)
3.e Idealised Me refined as rotating group:
 C9(H9A,H9B,H9C), C29(H29A,H29B,H29C), C34(H34A,H34B,H34C), C43(H43A,H43B,
 H43C), C25(H25A,H25B,H25C)
;
_platon_squeeze_void_probe_radius 1.20
_olex2_submission_special_instructions 'No special instructions were received'

loop_
_space_group_symop_operation_xyz
'x, y, z'
'-x, y, -z+1/2'
'x+1/2, y+1/2, z'
'-x+1/2, y+1/2, -z+1/2'
'-x, -y, -z'
'x, -y, z-1/2'
'-x+1/2, -y+1/2, -z'
'x+1/2, -y+1/2, z-1/2'

loop_
_atom_site_label
_atom_site_type_symbol
_atom_site_fract_x
_atom_site_fract_y
_atom_site_fract_z
_atom_site_U_iso_or_equiv
_atom_site_adp_type
_atom_site_occupancy
_atom_site_site_symmetry_order
_atom_site_calc_flag
_atom_site_refinement_flags_posn
_atom_site_refinement_flags_adp
_atom_site_refinement_flags_occupancy
_atom_site_disorder_assembly
_atom_site_disorder_group
Dy1 Dy 0.56094(5) 0.62149(3) 0.39141(4) 0.0505(3) Uani 1 1 d . . . . .
Dy2 Dy 0.64390(4) 0.62135(3) 0.25455(4) 0.0483(2) Uani 1 1 d . . . . .
O1 O 0.6336(7) 0.5836(4) 0.3478(7) 0.058(2) Uani 1 1 d . . . . .
O2 O 0.575670 0.660310 0.302440 0.063 Uani 1 1 d . . . . .
H2 H 0.557110 0.684330 0.288920 0.050 Uiso 1 1 d . . . . .
O3 O 0.5142(9) 0.6101(5) 0.4677(8) 0.072(3) Uani 1 1 d . . . . .
O4 N 0.6735(10) 0.6299(6) 0.4799(9) 0.073(3) Uani 1 1 d . . . . .
O5 O 0.4479(7) 0.6602(4) 0.3427(7) 0.0563(19) Uani 1 1 d . . . . .
O6 O 0.2455(8) 0.6393(5) 0.1580(8) 0.073(4) Uani 1 1 d . . . . .
O7 O 0.534830 0.584200 0.198550 0.061 Uani 1 1 d . . . . .
H7 H 0.530100 0.559620 0.211930 0.050 Uiso 1 1 d . . . . .
O9 O 0.6965(8) 0.6039(5) 0.1846(8) 0.066(3) Uani 1 1 d . . . . .
N1 N 0.5963(10) 0.5438(5) 0.4380(8) 0.062(3) Uani 1 1 d . . . . .
N2 N 0.7147(10) 0.5497(5) 0.2964(9) 0.063(3) Uani 1 1 d . . . . .
N3 N 0.5701(10) 0.6993(5) 0.4331(9) 0.068(2) Uani 1 1 d . . . . .
N5 N 0.6264(10) 0.5219(6) 0.4017(9) 0.066(3) Uani 1 1 d . . . . .
H5 H 0.630205 0.494711 0.403760 0.080 Uiso 1 1 calc R U . . .
N6 N 0.6882(11) 0.5239(6) 0.3342(10) 0.073(4) Uani 1 1 d . . . . .
H6 H 0.695652 0.496945 0.338894 0.087 Uiso 1 1 calc R U . . .
N7 N 0.5296(12) 0.5973(6) 0.5771(9) 0.072(4) Uani 1 1 d . . . . .
N8 N 0.5572(11) 0.5651(6) 0.6276(9) 0.070(4) Uani 1 1 d . . . . .
N9 N 0.8837(12) 0.5831(8) 0.2121(13) 0.094(6) Uani 1 1 d . . . . .
N10 N 0.8111(11) 0.6017(6) 0.1779(11) 0.076(4) Uani 1 1 d . . . . .
N11 N 0.0662(12) 0.6637(10) 0.1334(13) 0.110(6) Uani 1 1 d . . . . .
N12 N 0.1211(11) 0.6401(7) 0.1156(10) 0.082(4) Uani 1 1 d . . . . .
N13 N 0.3169(10) 0.6926(6) 0.2728(10) 0.068(4) Uani 1 1 d . . . . .
N14 N 0.3759(11) 0.7187(6) 0.3179(12) 0.090(6) Uani 1 1 d . . . . .
H14 H 0.370065 0.745133 0.324203 0.108 Uiso 1 1 calc R U . . .
N15 N 0.5004(11) 0.7221(6) 0.3938(11) 0.088(6) Uani 1 1 d . . . . .
H15 H 0.496640 0.749011 0.398118 0.105 Uiso 1 1 calc R U . . .
N16 N 0.8066(12) 0.6893(7) 0.6187(10) 0.088(6) Uani 1 1 d . . . . .
N17 N 0.7743(11) 0.6491(7) 0.5810(10) 0.085(5) Uani 1 1 d . . . . .
C1 C 0.5796(12) 0.5344(7) 0.5990(11) 0.066(4) Uani 1 1 d . . . . .
C2 C 0.8546(19) 0.6746(11) 0.0697(18) 0.115(10) Uani 1 1 d . . . . .
H2A H 0.897875 0.681434 0.065602 0.138 Uiso 1 1 calc R U . . .
C4 C 0.6926(13) 0.7014(7) 0.5279(11) 0.071(5) Uani 1 1 d . . . . .
C6 C 0.5370(12) 0.5862(7) 0.5208(11) 0.064(4) Uani 1 1 d . . . . .
C7 C 0.1048(15) 0.6880(12) 0.1847(16) 0.104(7) Uani 1 1 d . . . . .
C8 C 0.6209(13) 0.7229(7) 0.4795(12) 0.075(5) Uani 1 1 d . . . . .
C9 C 0.7703(17) 0.7619(9) 0.6167(15) 0.101(8) Uani 1 1 d . . . . .
H9A H 0.773416 0.781281 0.584063 0.151 Uiso 1 1 calc R U . . .
H9B H 0.817076 0.762138 0.658159 0.151 Uiso 1 1 calc R U . . .
H9C H 0.730051 0.770509 0.626901 0.151 Uiso 1 1 calc R U . . .
C10 C 0.7626(12) 0.5881(7) 0.2040(11) 0.065(4) Uani 1 1 d . . . . .
C11 C -0.0136(9) 0.5675(8) -0.0049(11) 0.124(5) Uani 1 1 d G U . . .
H11 H -0.064104 0.559812 -0.022444 0.149 Uiso 1 1 calc R U . . .
C45 C 0.0333(12) 0.5466(7) -0.0268(10) 0.124(5) Uani 1 1 d G U . . .
H45 H 0.014113 0.524788 -0.058928 0.149 Uiso 1 1 calc R U . . .
C23 C 0.1087(11) 0.5581(7) -0.0005(11) 0.123(5) Uani 1 1 d G U . . .
H23 H 0.140086 0.544052 -0.015148 0.147 Uiso 1 1 calc R U . . .
C47 C 0.1373(9) 0.5906(8) 0.0476(11) 0.120(5) Uani 1 1 d G U . . .
H47 H 0.187842 0.598341 0.065117 0.144 Uiso 1 1 calc R U . . .
C3 C 0.0905(12) 0.6116(7) 0.0694(11) 0.120(5) Uani 1 1 d G U . . .
C49 C 0.0150(11) 0.6001(8) 0.0432(12) 0.121(5) Uani 1 1 d G U . . .
H49 H -0.016347 0.614102 0.057822 0.145 Uiso 1 1 calc R U . . .
C12 C 0.5947(12) 0.5235(7) 0.4882(10) 0.062(4) Uani 1 1 d . . . . .
C14 C 0.5716(14) 0.5459(7) 0.5332(11) 0.070(5) Uani 1 1 d . . . . .
C15 C 0.2331(18) 0.7460(11) 0.2892(19) 0.127(12) Uani 1 1 d . . . . .
H15A H 0.262416 0.745414 0.338280 0.191 Uiso 1 1 d R U . . .
H15B H 0.247936 0.769954 0.270870 0.191 Uiso 1 1 d R U . . .
H15C H 0.180526 0.748394 0.277670 0.191 Uiso 1 1 d R U . . .
C16 C 0.7946(15) 0.6311(7) 0.1266(13) 0.073(4) Uani 1 1 d . . . . .
C17 C 0.8762(14) 0.5572(8) 0.2556(14) 0.081(6) Uani 1 1 d . . . . .
C18 C 0.1910(12) 0.6558(7) 0.1633(12) 0.071(4) Uani 1 1 d . . . . .
C20 C 0.4419(11) 0.6985(6) 0.3501(10) 0.058(4) Uani 1 1 d . . . . .
C22 C 0.7314(17) 0.6517(10) 0.0859(17) 0.105(9) Uani 1 1 d . . . . .
H22 H 0.688730 0.644819 0.091123 0.126 Uiso 1 1 calc R U . . .
C24 C 0.6505(12) 0.5454(6) 0.3618(11) 0.063(4) Uani 1 1 d . . . . .
C26 C 0.7750(12) 0.5347(7) 0.2951(11) 0.066(4) Uani 1 1 d . . . . .
C27 C 0.7879(18) 0.6924(10) 0.0287(16) 0.101(8) Uani 1 1 d . . . . .
H27 H 0.783221 0.711634 -0.005392 0.121 Uiso 1 1 calc R U . . .
C28 C 0.7083(13) 0.6583(8) 0.5247(12) 0.077(6) Uani 1 1 d . . . . .
C29 C 0.8109(16) 0.4936(9) 0.3274(16) 0.097(8) Uani 1 1 d . . . . .
H29A H 0.802324 0.488175 0.366655 0.145 Uiso 1 1 calc R U . . .
H29B H 0.864227 0.495071 0.341778 0.145 Uiso 1 1 calc R U . . .
H29C H 0.789414 0.471005 0.294658 0.145 Uiso 1 1 calc R U . . .
C30 C 0.8050(12) 0.5579(7) 0.2573(12) 0.067(4) Uani 1 1 d . . . . .
C31 C 0.9471(14) 0.5360(11) 0.3076(16) 0.106(10) Uani 1 1 d . . . . .
H31A H 0.952518 0.541086 0.353030 0.159 Uiso 1 1 d R U . . .
H31B H 0.944118 0.505936 0.299090 0.159 Uiso 1 1 d R U . . .
H31C H 0.989888 0.547426 0.303900 0.159 Uiso 1 1 d R U . . .
C32 C 0.7551(14) 0.7183(8) 0.5872(12) 0.079(5) Uani 1 1 d . . . . .
C33 C 0.7223(19) 0.6804(11) 0.0394(18) 0.114(10) Uani 1 1 d . . . . .
H33 H 0.675500 0.692933 0.013697 0.137 Uiso 1 1 calc R U . . .
C34 C 0.6134(15) 0.7704(8) 0.4902(14) 0.088(7) Uani 1 1 d . . . . .
H34A H 0.588764 0.784293 0.446366 0.133 Uiso 1 1 calc R U . . .
H34B H 0.662695 0.782475 0.516251 0.133 Uiso 1 1 calc R U . . .
H34C H 0.584171 0.774259 0.514805 0.133 Uiso 1 1 calc R U . . .
C35 C 0.8569(18) 0.6455(12) 0.1185(19) 0.117(11) Uani 1 1 d . . . . .
H35 H 0.903903 0.634668 0.148549 0.141 Uiso 1 1 calc R U . . .
C36 C 0.1852(13) 0.6843(8) 0.2078(13) 0.077(4) Uani 1 1 d . . . . .
C37 C 0.8125(10) 0.6138(5) 0.6050(10) 0.092(6) Uani 1 1 d G . . . .
C19 C 0.7711(8) 0.5775(6) 0.6013(12) 0.124(11) Uani 1 1 d G . . . .
H19 H 0.718634 0.578699 0.580762 0.149 Uiso 1 1 calc R U . . .
C39 C 0.8080(11) 0.5394(6) 0.6281(13) 0.128(11) Uani 1 1 d G . . . .
H39 H 0.780229 0.515095 0.625622 0.153 Uiso 1 1 calc R U . . .
C5 C 0.8863(11) 0.5376(6) 0.6588(11) 0.118(9) Uani 1 1 d G . . . .
H5A H 0.911003 0.512121 0.676774 0.141 Uiso 1 1 calc R U . . .
C41 C 0.9278(8) 0.5739(7) 0.6626(11) 0.117(9) Uani 1 1 d G . . . .
H41 H 0.980185 0.572753 0.683066 0.140 Uiso 1 1 calc R U . . .
C21 C 0.8909(10) 0.6121(6) 0.6357(11) 0.118(10) Uani 1 1 d G . . . .
H21 H 0.918592 0.636358 0.638206 0.142 Uiso 1 1 calc R U . . .
C38 C 0.6087(18) 0.4944(9) 0.6415(14) 0.096(9) Uani 1 1 d . . . . .
H38A H 0.575717 0.471286 0.617506 0.144 Uiso 1 1 d R U . . .
H38B H 0.658757 0.488246 0.647756 0.144 Uiso 1 1 d R U . . .
H38C H 0.609547 0.497986 0.685566 0.144 Uiso 1 1 d R U . . .
C40 C 0.2467(13) 0.7066(7) 0.2582(13) 0.074(5) Uani 1 1 d . . . . .
C42 C 0.6202(14) 0.4776(7) 0.5027(12) 0.072(5) Uani 1 1 d . . . . .
H42A H 0.584877 0.459803 0.466772 0.108 Uiso 1 1 d R U . . .
H42B H 0.669187 0.474723 0.504592 0.108 Uiso 1 1 d R U . . .
H42C H 0.622597 0.469093 0.545962 0.108 Uiso 1 1 d R U . . .
C43 C 0.067(2) 0.7140(18) 0.221(2) 0.19(2) Uani 1 1 d . . . . .
H43A H 0.095160 0.710866 0.269469 0.279 Uiso 1 1 calc R U . . .
H43B H 0.016328 0.703940 0.205905 0.279 Uiso 1 1 calc R U . . .
H43C H 0.065542 0.743465 0.208532 0.279 Uiso 1 1 calc R U . . .
C44 C 0.4407(13) 0.7069(5) 0.6202(11) 0.100(7) Uani 1 1 d G . . . .
H44 H 0.419835 0.731045 0.629307 0.120 Uiso 1 1 calc R U . . .
C46 C 0.4379(13) 0.6683(6) 0.6500(10) 0.125(11) Uani 1 1 d G . . . .
H46 H 0.415131 0.666650 0.678939 0.149 Uiso 1 1 calc R U . . .
C48 C 0.4691(13) 0.6322(5) 0.6364(10) 0.099(8) Uani 1 1 d G . . . .
H48 H 0.467260 0.606356 0.656318 0.119 Uiso 1 1 calc R U . . .
C50 C 0.5032(11) 0.6346(4) 0.5931(10) 0.077(5) Uani 1 1 d G . . . .
C51 C 0.5060(13) 0.6732(5) 0.5634(10) 0.111(10) Uani 1 1 d G . . . .
H51 H 0.528796 0.674852 0.534431 0.134 Uiso 1 1 calc R U . . .
C13 C 0.4748(14) 0.7093(4) 0.5769(11) 0.136(11) Uani 1 1 d G . . . .
H13 H 0.476668 0.735146 0.557052 0.163 Uiso 1 1 calc R U . . .
O8 O 0.690710 0.439910 0.385750 0.117 Uani 1 1 d . . . . .
H8 H 0.650020 0.428020 0.363840 0.175 Uiso 1 1 d . U . . .
C25 C 0.742(2) 0.4113(15) 0.441(3) 0.19(2) Uani 1 1 d . . . . .
H25A H 0.759536 0.389270 0.421650 0.286 Uiso 1 1 calc R U . . .
H25B H 0.715013 0.398896 0.463858 0.286 Uiso 1 1 calc R U . . .
H25C H 0.784016 0.427274 0.473719 0.286 Uiso 1 1 calc R U . . .

loop_
_atom_site_aniso_label
_atom_site_aniso_U_11
_atom_site_aniso_U_22
_atom_site_aniso_U_33
_atom_site_aniso_U_23
_atom_site_aniso_U_13
_atom_site_aniso_U_12
Dy1 0.0563(5) 0.0415(4) 0.0435(4) -0.0013(3) 0.0136(3) 0.0062(3)
Dy2 0.0430(4) 0.0426(4) 0.0554(5) -0.0049(3) 0.0188(3) -0.0012(3)
O1 0.057(6) 0.053(4) 0.063(3) -0.003(3) 0.025(3) 0.003(4)
O2 0.072 0.050 0.073 -0.002 0.039 -0.001
O3 0.088(7) 0.070(6) 0.065(5) 0.013(5) 0.042(6) 0.023(5)
O4 0.060(5) 0.068(5) 0.064(4) -0.018(4) 0.005(4) 0.007(4)
O5 0.056(4) 0.051(4) 0.058(5) 0.002(3) 0.022(3) 0.004(3)
O6 0.051(5) 0.079(8) 0.068(8) -0.008(7) 0.008(5) -0.007(5)
O7 0.053 0.053 0.066 -0.006 0.017 -0.013
O9 0.065(5) 0.064(7) 0.074(7) -0.002(5) 0.036(5) 0.006(4)
N1 0.069(8) 0.057(4) 0.055(6) 0.002(4) 0.024(6) 0.009(4)
N2 0.060(5) 0.053(6) 0.079(8) -0.002(5) 0.034(5) 0.001(5)
N3 0.068(4) 0.057(4) 0.065(5) -0.012(4) 0.018(3) 0.003(3)
N5 0.078(9) 0.056(5) 0.069(7) 0.001(5) 0.037(7) 0.007(6)
N6 0.087(10) 0.051(5) 0.096(10) 0.001(6) 0.057(9) 0.006(6)
N7 0.096(11) 0.062(5) 0.067(6) 0.007(4) 0.043(7) 0.005(6)
N8 0.083(11) 0.066(6) 0.065(6) 0.008(5) 0.037(7) 0.003(6)
N9 0.075(6) 0.104(13) 0.116(12) 0.032(10) 0.055(8) 0.020(8)
N10 0.074(6) 0.075(9) 0.092(9) 0.009(7) 0.048(6) 0.013(6)
N11 0.059(4) 0.163(14) 0.097(10) 0.007(10) 0.026(5) -0.002(6)
N12 0.057(5) 0.107(9) 0.075(7) 0.017(6) 0.025(4) -0.021(5)
N13 0.060(4) 0.059(7) 0.078(8) 0.008(6) 0.026(4) 0.013(4)
N14 0.067(4) 0.062(6) 0.113(12) -0.003(6) 0.017(5) 0.014(4)
N15 0.074(5) 0.054(5) 0.104(10) -0.009(5) 0.012(5) 0.006(4)
N16 0.077(7) 0.094(7) 0.069(8) -0.027(5) 0.011(5) -0.012(5)
N17 0.071(6) 0.087(5) 0.068(7) -0.021(5) 0.006(5) -0.006(4)
C1 0.069(11) 0.066(6) 0.061(6) 0.009(5) 0.028(7) 0.004(6)
C2 0.101(10) 0.13(2) 0.125(18) 0.043(15) 0.057(11) 0.003(12)
C4 0.066(5) 0.074(5) 0.063(7) -0.021(4) 0.022(4) -0.011(4)
C6 0.071(10) 0.061(6) 0.060(5) 0.007(4) 0.030(6) 0.005(6)
C7 0.059(4) 0.149(15) 0.092(11) 0.011(10) 0.023(5) 0.019(6)
C8 0.073(5) 0.069(6) 0.071(7) -0.020(5) 0.023(5) -0.005(4)
C9 0.096(16) 0.089(7) 0.101(16) -0.042(8) 0.030(12) -0.025(8)
C10 0.065(5) 0.061(8) 0.074(8) -0.005(6) 0.036(5) 0.004(5)
C11 0.092(8) 0.149(10) 0.112(8) -0.026(7) 0.029(6) -0.040(7)
C45 0.093(8) 0.149(10) 0.111(8) -0.026(7) 0.028(6) -0.040(7)
C23 0.093(8) 0.148(10) 0.109(8) -0.027(7) 0.029(7) -0.040(7)
C47 0.091(8) 0.146(10) 0.108(8) -0.027(7) 0.032(6) -0.039(7)
C3 0.086(7) 0.148(9) 0.110(8) -0.022(7) 0.031(6) -0.039(7)
C49 0.088(7) 0.148(10) 0.110(8) -0.024(7) 0.029(6) -0.042(7)
C12 0.061(10) 0.063(6) 0.056(6) 0.006(5) 0.021(6) 0.007(6)
C14 0.083(12) 0.064(6) 0.064(6) 0.010(5) 0.035(7) 0.011(7)
C15 0.093(16) 0.110(14) 0.16(2) -0.038(16) 0.042(14) 0.031(11)
C16 0.083(8) 0.063(9) 0.082(9) -0.002(7) 0.045(7) 0.005(7)
C17 0.070(6) 0.085(12) 0.097(11) 0.014(9) 0.046(7) 0.015(7)
C18 0.056(4) 0.066(8) 0.080(7) 0.015(6) 0.021(4) -0.003(4)
C20 0.060(4) 0.050(4) 0.064(7) 0.004(4) 0.027(4) 0.005(3)
C22 0.094(9) 0.110(18) 0.125(15) 0.045(14) 0.063(9) 0.026(10)
C24 0.066(9) 0.055(4) 0.067(8) 0.002(4) 0.031(7) 0.009(5)
C26 0.061(6) 0.065(8) 0.073(10) 0.000(6) 0.031(7) 0.007(5)
C27 0.105(11) 0.104(18) 0.102(16) 0.021(12) 0.055(11) 0.004(11)
C28 0.067(7) 0.077(5) 0.065(6) -0.021(4) 0.011(5) -0.005(4)
C29 0.091(16) 0.089(11) 0.13(2) 0.037(12) 0.069(15) 0.034(11)
C30 0.066(6) 0.064(8) 0.078(8) -0.002(6) 0.038(6) 0.008(6)
C31 0.068(8) 0.12(2) 0.130(17) 0.046(15) 0.047(10) 0.018(11)
C32 0.073(7) 0.083(6) 0.068(7) -0.026(5) 0.021(5) -0.018(5)
C33 0.101(11) 0.118(19) 0.128(18) 0.049(15) 0.057(12) 0.014(11)
C34 0.078(13) 0.070(6) 0.101(16) -0.030(6) 0.025(11) -0.009(6)
C35 0.091(9) 0.14(2) 0.135(19) 0.054(16) 0.061(11) 0.013(10)
C36 0.059(4) 0.078(9) 0.082(7) 0.017(6) 0.022(4) 0.014(5)
C37 0.079(7) 0.093(6) 0.076(12) -0.015(6) 0.010(7) 0.002(5)
C19 0.079(9) 0.098(7) 0.14(3) 0.014(11) 0.003(12) 0.004(7)
C39 0.095(10) 0.106(8) 0.14(3) 0.021(13) 0.014(12) 0.016(9)
C5 0.095(10) 0.113(12) 0.11(2) 0.019(14) 0.016(12) 0.021(9)
C41 0.093(10) 0.114(12) 0.11(2) 0.005(12) 0.021(12) 0.018(7)
C21 0.078(7) 0.105(11) 0.13(2) 0.000(12) 0.011(8) 0.005(6)
C38 0.13(2) 0.086(10) 0.088(14) 0.032(10) 0.065(15) 0.038(12)
C40 0.063(4) 0.068(8) 0.085(9) 0.008(7) 0.028(4) 0.018(4)
C42 0.084(14) 0.066(6) 0.074(13) 0.014(6) 0.042(11) 0.015(8)
C43 0.077(14) 0.30(4) 0.16(2) -0.06(3) 0.037(15) 0.043(19)
C44 0.12(2) 0.090(10) 0.098(16) 0.007(11) 0.059(15) 0.023(12)
C46 0.19(3) 0.096(10) 0.14(2) 0.019(11) 0.12(2) 0.039(13)
C48 0.134(19) 0.090(10) 0.097(15) 0.015(11) 0.073(15) 0.027(12)
C50 0.097(14) 0.067(6) 0.072(10) 0.003(6) 0.042(10) 0.009(7)
C51 0.19(3) 0.063(6) 0.126(19) 0.008(9) 0.11(2) 0.017(10)
C13 0.23(3) 0.069(8) 0.18(2) 0.012(12) 0.15(2) 0.026(14)
O8 0.180 0.064 0.117 0.031 0.077 0.013
C25 0.12(3) 0.19(5) 0.23(5) 0.04(4) 0.05(3) 0.09(3)

loop_
_atom_type_symbol
_atom_type_description
_atom_type_scat_dispersion_real
_atom_type_scat_dispersion_imag
_atom_type_scat_source
C C 0.0033 0.0016 'International Tables Vol C Tables 4.2.6.8 and 6.1.1.4'
H H 0.0000 0.0000 'International Tables Vol C Tables 4.2.6.8 and 6.1.1.4'
Dy Dy -0.1892 4.4098 'International Tables Vol C Tables 4.2.6.8 and 6.1.1.4'
N N 0.0061 0.0033 'International Tables Vol C Tables 4.2.6.8 and 6.1.1.4'
O O 0.0106 0.0060 'International Tables Vol C Tables 4.2.6.8 and 6.1.1.4'

loop_
_geom_angle_atom_site_label_1
_geom_angle_atom_site_label_2
_geom_angle_atom_site_label_3
_geom_angle
_geom_angle_site_symmetry_1
_geom_angle_site_symmetry_3
_geom_angle_publ_flag
O1 Dy1 Dy2 105.9(3) . 2_655 ?
O1 Dy1 O2 67.5(3) . . ?
O1 Dy1 N1 65.2(5) . . ?
O1 Dy1 N3 131.0(5) . . ?
O2 Dy1 Dy2 78.75(2) . 2_655 ?
O2 Dy1 N1 132.4(4) . . ?
O2 Dy1 N3 77.8(4) . . ?
O3 Dy1 Dy2 88.6(4) . 2_655 ?
O3 Dy1 O1 137.4(5) . . ?
O3 Dy1 O2 154.8(4) . . ?
O3 Dy1 O5 77.8(5) . . ?
O3 Dy1 O7 95.0(4) . 2_655 ?
O3 Dy1 N1 72.2(5) . . ?
O3 Dy1 N3 83.1(6) . . ?
O4 Dy1 Dy2 171.9(5) . 2_655 ?
O4 Dy1 O1 81.5(6) . . ?
O4 Dy1 O2 101.4(6) . . ?
O4 Dy1 O3 88.1(7) . . ?
O4 Dy1 O5 135.8(5) . . ?
O4 Dy1 O7 155.5(5) . 2_655 ?
O4 Dy1 N1 77.6(6) . . ?
O4 Dy1 N3 72.4(6) . . ?
O5 Dy1 Dy2 36.2(3) . 2_655 ?
O5 Dy1 O1 135.3(5) . . ?
O5 Dy1 O2 79.2(3) . . ?
O5 Dy1 N1 134.0(5) . . ?
O5 Dy1 N3 64.4(5) . . ?
O7 Dy1 Dy2 32.406(18) 2_655 2_655 ?
O7 Dy1 O1 79.8(3) 2_655 . ?
O7 Dy1 O2 85.92(3) 2_655 . ?
O7 Dy1 O5 68.4(3) 2_655 . ?
O7 Dy1 N1 80.2(4) 2_655 . ?
O7 Dy1 N3 132.1(4) 2_655 . ?
N1 Dy1 Dy2 108.4(4) . 2_655 ?
N3 Dy1 Dy2 99.8(4) . 2_655 ?
N3 Dy1 N1 141.5(5) . . ?
O1 Dy2 Dy1 103.4(3) . 2_655 ?
O1 Dy2 N2 61.3(5) . . ?
O1 Dy2 N13 141.1(5) . 2_655 ?
O2 Dy2 Dy1 76.43(2) . 2_655 ?
O2 Dy2 O1 67.0(3) . . ?
O2 Dy2 O5 76.8(3) . 2_655 ?
O2 Dy2 N2 128.0(4) . . ?
O2 Dy2 N13 86.8(4) . 2_655 ?
O5 Dy2 Dy1 35.0(3) 2_655 2_655 ?
O5 Dy2 O1 131.6(4) 2_655 . ?
O5 Dy2 N2 145.4(5) 2_655 . ?
O5 Dy2 N13 62.3(5) 2_655 2_655 ?
O6 Dy2 Dy1 164.5(4) 2_655 2_655 ?
O6 Dy2 O1 80.4(5) 2_655 . ?
O6 Dy2 O2 91.7(4) 2_655 . ?
O6 Dy2 O5 133.0(5) 2_655 2_655 ?
O6 Dy2 O7 156.9(4) 2_655 . ?
O6 Dy2 O9 93.5(6) 2_655 . ?
O6 Dy2 N2 75.7(6) 2_655 . ?
O6 Dy2 N13 71.8(6) 2_655 2_655 ?
O7 Dy2 Dy1 33.479(18) . 2_655 ?
O7 Dy2 O1 77.2(3) . . ?
O7 Dy2 O2 84.68(3) . . ?
O7 Dy2 O5 68.3(3) . 2_655 ?
O7 Dy2 N2 88.6(4) . . ?
O7 Dy2 N13 130.5(4) . 2_655 ?
O9 Dy2 Dy1 94.6(4) . 2_655 ?
O9 Dy2 O1 132.7(5) . . ?
O9 Dy2 O2 160.3(4) . . ?
O9 Dy2 O5 85.8(5) . 2_655 ?
O9 Dy2 O7 97.6(4) . . ?
O9 Dy2 N2 71.7(5) . . ?
O9 Dy2 N13 76.8(6) . 2_655 ?
N2 Dy2 Dy1 119.4(4) . 2_655 ?
N13 Dy2 Dy1 97.3(4) 2_655 2_655 ?
N13 Dy2 N2 132.6(6) 2_655 . ?
Dy1 O1 Dy2 112.5(5) . . ?
C24 O1 Dy1 122.0(13) . . ?
C24 O1 Dy2 124.0(13) . . ?
Dy1 O2 H2 123.1 . . ?
Dy2 O2 Dy1 112.90(3) . . ?
Dy2 O2 H2 123.9 . . ?
C6 O3 Dy1 131.5(14) . . ?
C28 O4 Dy1 137.5(16) . . ?
Dy1 O5 Dy2 108.8(5) . 2_655 ?
C20 O5 Dy1 125.5(13) . . ?
C20 O5 Dy2 122.1(12) . 2_655 ?
C18 O6 Dy2 125.6(15) . 2_655 ?
Dy1 O7 H7 124.9 2_655 . ?
Dy2 O7 Dy1 114.12(3) . 2_655 ?
Dy2 O7 H7 120.8 . . ?
C10 O9 Dy2 125.9(14) . . ?
N5 N1 Dy1 110.8(12) . . ?
C12 N1 Dy1 133.7(14) . . ?
C12 N1 N5 115.4(17) . . ?
N6 N2 Dy2 114.7(12) . . ?
C26 N2 Dy2 131.8(15) . . ?
C26 N2 N6 113.1(17) . . ?
N15 N3 Dy1 111.3(12) . . ?
C8 N3 Dy1 136.4(16) . . ?
C8 N3 N15 112.3(18) . . ?
N1 N5 H5 121.3 . . ?
N1 N5 C24 117.3(17) . . ?
C24 N5 H5 121.3 . . ?
N2 N6 H6 123.1 . . ?
C24 N6 N2 113.7(17) . . ?
C24 N6 H6 123.1 . . ?
C6 N7 N8 111.2(18) . . ?
C6 N7 C50 130.9(18) . . ?
C50 N7 N8 117.9(16) . . ?
C1 N8 N7 104.5(17) . . ?
C17 N9 N10 102.4(19) . . ?
C10 N10 N9 112.9(19) . . ?
C16 N10 N9 121(2) . . ?
C16 N10 C10 126(2) . . ?
C7 N11 N12 107(2) . . ?
C3 N12 N11 113.9(19) . . ?
C3 N12 C18 143(2) . . ?
C18 N12 N11 103(2) . . ?
N14 N13 Dy2 115.8(12) . 2_655 ?
C40 N13 Dy2 128.8(15) . 2_655 ?
C40 N13 N14 114.7(19) . . ?
N13 N14 H14 123.3 . . ?
C20 N14 N13 113.5(18) . . ?
C20 N14 H14 123.3 . . ?
N3 N15 H15 122.1 . . ?
C20 N15 N3 115.8(17) . . ?
C20 N15 H15 122.1 . . ?
C32 N16 N17 105.4(18) . . ?
C28 N17 N16 108(2) . . ?
C37 N17 N16 118.2(18) . . ?
C37 N17 C28 133(2) . . ?
N8 C1 C14 112.4(19) . . ?
N8 C1 C38 115.7(19) . . ?
C14 C1 C38 132(2) . . ?
C27 C2 H2A 121.1 . . ?
C27 C2 C35 118(3) . . ?
C35 C2 H2A 121.1 . . ?
C28 C4 C8 124.4(19) . . ?
C28 C4 C32 106(2) . . ?
C32 C4 C8 129(2) . . ?
O3 C6 N7 122.3(19) . . ?
O3 C6 C14 130(2) . . ?
N7 C6 C14 107.6(18) . . ?
N11 C7 C36 113(3) . . ?
N11 C7 C43 121(3) . . ?
C36 C7 C43 126(3) . . ?
N3 C8 C4 117(2) . . ?
N3 C8 C34 126(2) . . ?
C4 C8 C34 117.4(19) . . ?
H9A C9 H9B 109.5 . . ?
H9A C9 H9C 109.5 . . ?
H9B C9 H9C 109.5 . . ?
C32 C9 H9A 109.5 . . ?
C32 C9 H9B 109.5 . . ?
C32 C9 H9C 109.5 . . ?
O9 C10 N10 123(2) . . ?
O9 C10 C30 131(2) . . ?
N10 C10 C30 105.8(18) . . ?
C45 C11 H11 120.0 . . ?
C45 C11 C49 120.0 . . ?
C49 C11 H11 120.0 . . ?
C11 C45 H45 120.0 . . ?
C23 C45 C11 120.0 . . ?
C23 C45 H45 120.0 . . ?
C45 C23 H23 120.0 . . ?
C47 C23 C45 120.0 . . ?
C47 C23 H23 120.0 . . ?
C23 C47 H47 120.0 . . ?
C23 C47 C3 120.0 . . ?
C3 C47 H47 120.0 . . ?
N12 C3 C47 116.7(18) . . ?
N12 C3 C49 123.2(18) . . ?
C49 C3 C47 120.0 . . ?
C11 C49 H49 120.0 . . ?
C3 C49 C11 120.0 . . ?
C3 C49 H49 120.0 . . ?
N1 C12 C14 118.5(19) . . ?
N1 C12 C42 121.2(19) . . ?
C14 C12 C42 120.2(19) . . ?
C1 C14 C12 130(2) . . ?
C6 C14 C1 104.2(19) . . ?
C6 C14 C12 126.0(19) . . ?
H15A C15 H15B 109.5 . . ?
H15A C15 H15C 109.5 . . ?
H15B C15 H15C 109.5 . . ?
C40 C15 H15A 110.2 . . ?
C40 C15 H15B 108.1 . . ?
C40 C15 H15C 110.1 . . ?
N10 C16 C35 115(2) . . ?
C22 C16 N10 133(2) . . ?
C22 C16 C35 112(3) . . ?
N9 C17 C30 116(2) . . ?
N9 C17 C31 117(2) . . ?
C30 C17 C31 126(2) . . ?
O6 C18 N12 113(2) . . ?
O6 C18 C36 134(2) . . ?
C36 C18 N12 113(2) . . ?
O5 C20 N14 122(2) . . ?
O5 C20 N15 122.0(19) . . ?
N14 C20 N15 116.0(19) . . ?
C16 C22 H22 116.2 . . ?
C33 C22 C16 128(3) . . ?
C33 C22 H22 116.2 . . ?
O1 C24 N5 122.6(19) . . ?
O1 C24 N6 121(2) . . ?
N6 C24 N5 115.8(18) . . ?
N2 C26 C29 124(2) . . ?
N2 C26 C30 117(2) . . ?
C30 C26 C29 119(2) . . ?
C2 C27 H27 121.2 . . ?
C2 C27 C33 118(3) . . ?
C33 C27 H27 121.2 . . ?
O4 C28 N17 121(2) . . ?
O4 C28 C4 131(2) . . ?
N17 C28 C4 107.9(19) . . ?
C26 C29 H29A 109.5 . . ?
C26 C29 H29B 109.5 . . ?
C26 C29 H29C 109.5 . . ?
H29A C29 H29B 109.5 . . ?
H29A C29 H29C 109.5 . . ?
H29B C29 H29C 109.5 . . ?
C17 C30 C10 102(2) . . ?
C26 C30 C10 124(2) . . ?
C26 C30 C17 133(2) . . ?
C17 C31 H31A 109.4 . . ?
C17 C31 H31B 109.6 . . ?
C17 C31 H31C 109.4 . . ?
H31A C31 H31B 109.5 . . ?
H31A C31 H31C 109.5 . . ?
H31B C31 H31C 109.5 . . ?
N16 C32 C4 112(2) . . ?
N16 C32 C9 117(2) . . ?
C4 C32 C9 131(3) . . ?
C22 C33 C27 119(3) . . ?
C22 C33 H33 120.7 . . ?
C27 C33 H33 120.7 . . ?
C8 C34 H34A 109.5 . . ?
C8 C34 H34B 109.5 . . ?
C8 C34 H34C 109.5 . . ?
H34A C34 H34B 109.5 . . ?
H34A C34 H34C 109.5 . . ?
H34B C34 H34C 109.5 . . ?
C2 C35 C16 126(3) . . ?
C2 C35 H35 117.1 . . ?
C16 C35 H35 117.1 . . ?
C18 C36 C7 104(2) . . ?
C18 C36 C40 124(2) . . ?
C40 C36 C7 132(3) . . ?
N17 C37 C19 116.9(17) . . ?
N17 C37 C21 123.0(17) . . ?
C19 C37 C21 120.0 . . ?
C37 C19 H19 120.0 . . ?
C39 C19 C37 120.0 . . ?
C39 C19 H19 120.0 . . ?
C19 C39 H39 120.0 . . ?
C5 C39 C19 120.0 . . ?
C5 C39 H39 120.0 . . ?
C39 C5 H5A 120.0 . . ?
C39 C5 C41 120.0 . . ?
C41 C5 H5A 120.0 . . ?
C5 C41 H41 120.0 . . ?
C5 C41 C21 120.0 . . ?
C21 C41 H41 120.0 . . ?
C37 C21 H21 120.0 . . ?
C41 C21 C37 120.0 . . ?
C41 C21 H21 120.0 . . ?
C1 C38 H38A 108.6 . . ?
C1 C38 H38B 109.8 . . ?
C1 C38 H38C 110.0 . . ?
H38A C38 H38B 109.5 . . ?
H38A C38 H38C 109.5 . . ?
H38B C38 H38C 109.5 . . ?
N13 C40 C15 123(2) . . ?
N13 C40 C36 117(2) . . ?
C36 C40 C15 120(2) . . ?
C12 C42 H42A 109.5 . . ?
C12 C42 H42B 109.5 . . ?
C12 C42 H42C 109.4 . . ?
H42A C42 H42B 109.5 . . ?
H42A C42 H42C 109.4 . . ?
H42B C42 H42C 109.5 . . ?
C7 C43 H43A 109.5 . . ?
C7 C43 H43B 109.5 . . ?
C7 C43 H43C 109.5 . . ?
H43A C43 H43B 109.5 . . ?
H43A C43 H43C 109.5 . . ?
H43B C43 H43C 109.5 . . ?
C46 C44 H44 120.0 . . ?
C46 C44 C13 120.0 . . ?
C13 C44 H44 120.0 . . ?
C44 C46 H46 120.0 . . ?
C44 C46 C48 120.0 . . ?
C48 C46 H46 120.0 . . ?
C46 C48 H48 120.0 . . ?
C50 C48 C46 120.0 . . ?
C50 C48 H48 120.0 . . ?
C48 C50 N7 118.5(13) . . ?
C48 C50 C51 120.0 . . ?
C51 C50 N7 121.4(13) . . ?
C50 C51 H51 120.0 . . ?
C50 C51 C13 120.0 . . ?
C13 C51 H51 120.0 . . ?
C44 C13 H13 120.0 . . ?
C51 C13 C44 120.0 . . ?
C51 C13 H13 120.0 . . ?
C25 O8 H8 109.2 . . ?
O8 C25 H25A 109.5 . . ?
O8 C25 H25B 109.5 . . ?
O8 C25 H25C 109.5 . . ?
H25A C25 H25B 109.5 . . ?
H25A C25 H25C 109.5 . . ?
H25B C25 H25C 109.5 . . ?

loop_
_geom_bond_atom_site_label_1
_geom_bond_atom_site_label_2
_geom_bond_distance
_geom_bond_site_symmetry_2
_geom_bond_publ_flag
Dy1 Dy2 3.8695(12) 2_655 ?
Dy1 O1 2.379(13) . ?
Dy1 O2 2.4200(9) . ?
Dy1 O3 2.270(15) . ?
Dy1 O4 2.211(17) . ?
Dy1 O5 2.345(12) . ?
Dy1 O7 2.3387(8) 2_655 ?
Dy1 N1 2.619(16) . ?
Dy1 N3 2.592(17) . ?
Dy2 O1 2.442(14) . ?
Dy2 O2 2.3903(8) . ?
Dy2 O5 2.412(13) 2_655 ?
Dy2 O6 2.235(14) 2_655 ?
Dy2 O7 2.2719(8) . ?
Dy2 O9 2.271(14) . ?
Dy2 N2 2.596(17) . ?
Dy2 N13 2.532(17) 2_655 ?
O1 C24 1.25(2) . ?
O2 H2 0.8346 . ?
O3 C6 1.28(2) . ?
O4 C28 1.27(3) . ?
O5 C20 1.23(2) . ?
O6 C18 1.25(3) . ?
O7 H7 0.8472 . ?
O9 C10 1.28(2) . ?
N1 N5 1.37(2) . ?
N1 C12 1.28(3) . ?
N2 N6 1.42(2) . ?
N2 C26 1.30(3) . ?
N3 N15 1.45(2) . ?
N3 C8 1.29(3) . ?
N5 H5 0.8600 . ?
N5 C24 1.38(3) . ?
N6 H6 0.8600 . ?
N6 C24 1.34(3) . ?
N7 N8 1.41(2) . ?
N7 C6 1.35(3) . ?
N7 C50 1.39(2) . ?
N8 C1 1.33(3) . ?
N9 N10 1.42(3) . ?
N9 C17 1.31(3) . ?
N10 C10 1.39(3) . ?
N10 C16 1.37(3) . ?
N11 N12 1.51(3) . ?
N11 C7 1.29(4) . ?
N12 C3 1.28(3) . ?
N12 C18 1.39(3) . ?
N13 N14 1.40(3) . ?
N13 C40 1.36(3) . ?
N14 H14 0.8600 . ?
N14 C20 1.33(3) . ?
N15 H15 0.8600 . ?
N15 C20 1.35(3) . ?
N16 N17 1.49(3) . ?
N16 C32 1.31(3) . ?
N17 C28 1.36(3) . ?
N17 C37 1.31(2) . ?
C1 C14 1.42(3) . ?
C1 C38 1.52(3) . ?
C2 H2A 0.9300 . ?
C2 C27 1.34(4) . ?
C2 C35 1.39(4) . ?
C4 C8 1.50(3) . ?
C4 C28 1.40(3) . ?
C4 C32 1.43(3) . ?
C6 C14 1.41(3) . ?
C7 C36 1.45(3) . ?
C7 C43 1.54(5) . ?
C8 C34 1.53(3) . ?
C9 H9A 0.9600 . ?
C9 H9B 0.9600 . ?
C9 H9C 0.9600 . ?
C9 C32 1.49(3) . ?
C10 C30 1.44(3) . ?
C11 H11 0.9300 . ?
C11 C45 1.3900 . ?
C11 C49 1.3900 . ?
C45 H45 0.9300 . ?
C45 C23 1.3900 . ?
C23 H23 0.9300 . ?
C23 C47 1.3900 . ?
C47 H47 0.9300 . ?
C47 C3 1.3900 . ?
C3 C49 1.3900 . ?
C49 H49 0.9300 . ?
C12 C14 1.44(3) . ?
C12 C42 1.52(3) . ?
C15 H15A 0.9598 . ?
C15 H15B 0.9598 . ?
C15 H15C 0.9598 . ?
C15 C40 1.49(3) . ?
C16 C22 1.33(4) . ?
C16 C35 1.40(4) . ?
C17 C30 1.43(3) . ?
C17 C31 1.51(3) . ?
C18 C36 1.36(3) . ?
C22 H22 0.9300 . ?
C22 C33 1.31(4) . ?
C26 C29 1.49(3) . ?
C26 C30 1.42(3) . ?
C27 H27 0.9300 . ?
C27 C33 1.47(4) . ?
C29 H29A 0.9600 . ?
C29 H29B 0.9600 . ?
C29 H29C 0.9600 . ?
C31 H31A 0.9600 . ?
C31 H31B 0.9603 . ?
C31 H31C 0.9601 . ?
C33 H33 0.9300 . ?
C34 H34A 0.9600 . ?
C34 H34B 0.9600 . ?
C34 H34C 0.9600 . ?
C35 H35 0.9300 . ?
C36 C40 1.41(3) . ?
C37 C19 1.3900 . ?
C37 C21 1.3900 . ?
C19 H19 0.9300 . ?
C19 C39 1.3900 . ?
C39 H39 0.9300 . ?
C39 C5 1.3900 . ?
C5 H5A 0.9300 . ?
C5 C41 1.3900 . ?
C41 H41 0.9300 . ?
C41 C21 1.3900 . ?
C21 H21 0.9300 . ?
C38 H38A 0.9599 . ?
C38 H38B 0.9603 . ?
C38 H38C 0.9602 . ?
C42 H42A 0.9600 . ?
C42 H42B 0.9597 . ?
C42 H42C 0.9601 . ?
C43 H43A 0.9600 . ?
C43 H43B 0.9600 . ?
C43 H43C 0.9600 . ?
C44 H44 0.9300 . ?
C44 C46 1.3900 . ?
C44 C13 1.3900 . ?
C46 H46 0.9300 . ?
C46 C48 1.3900 . ?
C48 H48 0.9300 . ?
C48 C50 1.3900 . ?
C50 C51 1.3900 . ?
C51 H51 0.9300 . ?
C51 C13 1.3900 . ?
C13 H13 0.9300 . ?
O8 H8 0.8201 . ?
O8 C25 1.48(4) . ?
C25 H25A 0.9600 . ?
C25 H25B 0.9600 . ?
C25 H25C 0.9600 . ?

loop_
_geom_torsion_atom_site_label_1
_geom_torsion_atom_site_label_2
_geom_torsion_atom_site_label_3
_geom_torsion_atom_site_label_4
_geom_torsion
_geom_torsion_site_symmetry_1
_geom_torsion_site_symmetry_2
_geom_torsion_site_symmetry_3
_geom_torsion_site_symmetry_4
_geom_torsion_publ_flag
Dy1 O1 C24 N5 2(3) . . . . ?
Dy1 O1 C24 N6 176.7(15) . . . . ?
Dy1 O3 C6 N7 145.6(18) . . . . ?
Dy1 O3 C6 C14 -35(4) . . . . ?
Dy1 O4 C28 N17 167(2) . . . . ?
Dy1 O4 C28 C4 -15(5) . . . . ?
Dy1 O5 C20 N14 176.7(17) . . . . ?
Dy1 O5 C20 N15 -7(3) . . . . ?
Dy1 N1 N5 C24 16(2) . . . . ?
Dy1 N1 C12 C14 -2(3) . . . . ?
Dy1 N1 C12 C42 -179.5(15) . . . . ?
Dy1 N3 N15 C20 8(3) . . . . ?
Dy1 N3 C8 C4 -7(4) . . . . ?
Dy1 N3 C8 C34 175.0(19) . . . . ?
Dy2 O1 C24 N5 -162.7(15) . . . . ?
Dy2 O1 C24 N6 12(3) . . . . ?
Dy2 O5 C20 N14 20(3) 2_655 . . . ?
Dy2 O5 C20 N15 -163.4(17) 2_655 . . . ?
Dy2 O6 C18 N12 -140.8(15) 2_655 . . . ?
Dy2 O6 C18 C36 36(4) 2_655 . . . ?
Dy2 O9 C10 N10 -137.0(18) . . . . ?
Dy2 O9 C10 C30 37(3) . . . . ?
Dy2 N2 N6 C24 -21(2) . . . . ?
Dy2 N2 C26 C29 174.7(19) . . . . ?
Dy2 N2 C26 C30 -9(3) . . . . ?
Dy2 N13 N14 C20 -13(3) 2_655 . . . ?
Dy2 N13 C40 C15 168(2) 2_655 . . . ?
Dy2 N13 C40 C36 -17(3) 2_655 . . . ?
O3 C6 C14 C1 -177(2) . . . . ?
O3 C6 C14 C12 5(4) . . . . ?
O6 C18 C36 C7 -179(3) . . . . ?
O6 C18 C36 C40 8(4) . . . . ?
O9 C10 C30 C17 -175(2) . . . . ?
O9 C10 C30 C26 9(4) . . . . ?
N1 N5 C24 O1 -13(3) . . . . ?
N1 N5 C24 N6 171.7(19) . . . . ?
N1 C12 C14 C1 -165(2) . . . . ?
N1 C12 C14 C6 12(4) . . . . ?
N2 N6 C24 O1 8(3) . . . . ?
N2 N6 C24 N5 -177.2(18) . . . . ?
N2 C26 C30 C10 -20(3) . . . . ?
N2 C26 C30 C17 164(3) . . . . ?
N3 N15 C20 O5 -2(3) . . . . ?
N3 N15 C20 N14 175(2) . . . . ?
N5 N1 C12 C14 173.4(19) . . . . ?
N5 N1 C12 C42 -4(3) . . . . ?
N6 N2 C26 C29 2(3) . . . . ?
N6 N2 C26 C30 178.7(19) . . . . ?
N7 N8 C1 C14 3(3) . . . . ?
N7 N8 C1 C38 -177(2) . . . . ?
N7 C6 C14 C1 3(3) . . . . ?
N7 C6 C14 C12 -175(2) . . . . ?
N7 C50 C51 C13 176(2) . . . . ?
N8 N7 C6 O3 178(2) . . . . ?
N8 N7 C6 C14 -1(3) . . . . ?
N8 N7 C50 C48 -32(3) . . . . ?
N8 N7 C50 C51 151.7(17) . . . . ?
N8 C1 C14 C6 -4(3) . . . . ?
N8 C1 C14 C12 174(2) . . . . ?
N9 N10 C10 O9 173(2) . . . . ?
N9 N10 C10 C30 -2(3) . . . . ?
N9 N10 C16 C22 177(3) . . . . ?
N9 N10 C16 C35 -9(4) . . . . ?
N9 C17 C30 C10 3(3) . . . . ?
N9 C17 C30 C26 179(3) . . . . ?
N10 N9 C17 C30 -4(3) . . . . ?
N10 N9 C17 C31 -172(2) . . . . ?
N10 C10 C30 C17 0(2) . . . . ?
N10 C10 C30 C26 -177(2) . . . . ?
N10 C16 C22 C33 178(3) . . . . ?
N10 C16 C35 C2 179(3) . . . . ?
N11 N12 C3 C47 176.0(17) . . . . ?
N11 N12 C3 C49 -7(3) . . . . ?
N11 N12 C18 O6 179(2) . . . . ?
N11 N12 C18 C36 2(3) . . . . ?
N11 C7 C36 C18 2(4) . . . . ?
N11 C7 C36 C40 175(3) . . . . ?
N12 N11 C7 C36 -1(4) . . . . ?
N12 N11 C7 C43 -175(3) . . . . ?
N12 C3 C49 C11 -177(3) . . . . ?
N12 C18 C36 C7 -2(3) . . . . ?
N12 C18 C36 C40 -176(2) . . . . ?
N13 N14 C20 O5 -4(3) . . . . ?
N13 N14 C20 N15 180(2) . . . . ?
N14 N13 C40 C15 -2(4) . . . . ?
N14 N13 C40 C36 174(2) . . . . ?
N15 N3 C8 C4 174(2) . . . . ?
N15 N3 C8 C34 -5(4) . . . . ?
N16 N17 C28 O4 173(2) . . . . ?
N16 N17 C28 C4 -6(3) . . . . ?
N16 N17 C37 C19 141(2) . . . . ?
N16 N17 C37 C21 -36(3) . . . . ?
N17 N16 C32 C4 -4(3) . . . . ?
N17 N16 C32 C9 176(2) . . . . ?
N17 C37 C19 C39 -178(2) . . . . ?
N17 C37 C21 C41 177(2) . . . . ?
C2 C27 C33 C22 -3(6) . . . . ?
C6 N7 N8 C1 -1(3) . . . . ?
C6 N7 C50 C48 151(2) . . . . ?
C6 N7 C50 C51 -25(3) . . . . ?
C7 N11 N12 C3 174(3) . . . . ?
C7 N11 N12 C18 0(3) . . . . ?
C7 C36 C40 N13 174(3) . . . . ?
C7 C36 C40 C15 -11(5) . . . . ?
C8 N3 N15 C20 -172(2) . . . . ?
C8 C4 C28 O4 9(5) . . . . ?
C8 C4 C28 N17 -173(2) . . . . ?
C8 C4 C32 N16 177(3) . . . . ?
C8 C4 C32 C9 -4(5) . . . . ?
C10 N10 C16 C22 -6(5) . . . . ?
C10 N10 C16 C35 168(3) . . . . ?
C11 C45 C23 C47 0.0 . . . . ?
C45 C11 C49 C3 0.0 . . . . ?
C45 C23 C47 C3 0.0 . . . . ?
C23 C47 C3 N12 177(2) . . . . ?
C23 C47 C3 C49 0.0 . . . . ?
C47 C3 C49 C11 0.0 . . . . ?
C3 N12 C18 O6 8(4) . . . . ?
C3 N12 C18 C36 -169(3) . . . . ?
C49 C11 C45 C23 0.0 . . . . ?
C12 N1 N5 C24 -160.9(19) . . . . ?
C16 N10 C10 O9 -4(4) . . . . ?
C16 N10 C10 C30 -179(2) . . . . ?
C16 C22 C33 C27 0(6) . . . . ?
C17 N9 N10 C10 3(3) . . . . ?
C17 N9 N10 C16 -179(2) . . . . ?
C18 N12 C3 C47 -13(4) . . . . ?
C18 N12 C3 C49 164(3) . . . . ?
C18 C36 C40 N13 -14(4) . . . . ?
C18 C36 C40 C15 161(3) . . . . ?
C22 C16 C35 C2 -6(5) . . . . ?
C26 N2 N6 C24 152(2) . . . . ?
C27 C2 C35 C16 4(6) . . . . ?
C28 N17 C37 C19 -40(4) . . . . ?
C28 N17 C37 C21 142(3) . . . . ?
C28 C4 C8 N3 2(4) . . . . ?
C28 C4 C8 C34 -180(3) . . . . ?
C28 C4 C32 N16 1(3) . . . . ?
C28 C4 C32 C9 -180(3) . . . . ?
C29 C26 C30 C10 156(2) . . . . ?
C29 C26 C30 C17 -19(4) . . . . ?
C31 C17 C30 C10 170(3) . . . . ?
C31 C17 C30 C26 -14(5) . . . . ?
C32 N16 N17 C28 6(3) . . . . ?
C32 N16 N17 C37 -175(2) . . . . ?
C32 C4 C8 N3 -174(3) . . . . ?
C32 C4 C8 C34 5(4) . . . . ?
C32 C4 C28 O4 -175(3) . . . . ?
C32 C4 C28 N17 3(3) . . . . ?
C35 C2 C27 C33 1(5) . . . . ?
C35 C16 C22 C33 4(5) . . . . ?
C37 N17 C28 O4 -6(5) . . . . ?
C37 N17 C28 C4 176(3) . . . . ?
C37 C19 C39 C5 0.0 . . . . ?
C19 C37 C21 C41 0.0 . . . . ?
C19 C39 C5 C41 0.0 . . . . ?
C39 C5 C41 C21 0.0 . . . . ?
C5 C41 C21 C37 0.0 . . . . ?
C21 C37 C19 C39 0.0 . . . . ?
C38 C1 C14 C6 177(3) . . . . ?
C38 C1 C14 C12 -5(5) . . . . ?
C40 N13 N14 C20 158(2) . . . . ?
C42 C12 C14 C1 12(4) . . . . ?
C42 C12 C14 C6 -171(2) . . . . ?
C43 C7 C36 C18 175(4) . . . . ?
C43 C7 C36 C40 -12(6) . . . . ?
C44 C46 C48 C50 0.0 . . . . ?
C46 C44 C13 C51 0.0 . . . . ?
C46 C48 C50 N7 -176(2) . . . . ?
C46 C48 C50 C51 0.0 . . . . ?
C48 C50 C51 C13 0.0 . . . . ?
C50 N7 N8 C1 -178.6(19) . . . . ?
C50 N7 C6 O3 -5(4) . . . . ?
C50 N7 C6 C14 176(2) . . . . ?
C50 C51 C13 C44 0.0 . . . . ?
C13 C44 C46 C48 0.0 . . . . ?

loop_
_platon_squeeze_void_nr
_platon_squeeze_void_average_x
_platon_squeeze_void_average_y
_platon_squeeze_void_average_z
_platon_squeeze_void_volume
_platon_squeeze_void_count_electrons
_platon_squeeze_void_content
1 -0.010 0.147 0.750 510 112 '6 CH3OH'
2 -0.004 0.353 0.250 509 112 '6 CH3OH'
3 0.046 0.647 0.750 510 112 '6 CH3OH'
4 -0.011 0.853 0.250 509 112 '6 CH3OH'
5 0.108 0.461 0.928 13 1 ' '
6 0.108 0.539 0.428 13 1 ' '
7 0.392 0.039 0.072 13 1 ' '
8 0.392 0.961 0.572 13 1 ' '
9 0.608 0.039 0.428 13 1 ' '
10 0.608 0.961 0.928 13 1 ' '
11 0.892 0.461 0.572 13 1 ' '
12 0.892 0.539 0.072 13 1 ' '
